data_7104158
loop_
_publ_author_name
'Rudolf, Georg C'
'Hamilton, Alex'
'Orpen, A Guy'
'Owen, Gareth R'

_publ_section_title
;
 A 'sting' on Grubbs' catalyst: an insight into hydride migration
 between boron and a transition metal.
;
_journal_issue 5
_journal_name_full 'Chemical communications (Cambridge, England)'
_journal_page_first 553
_journal_page_last 555
_journal_paper_doi 10.1039/b816036h
_journal_volume 34
_journal_year 2009
_chemical_formula_moiety 'C33 H51 B Cl N4 P Ru S2, 2(C H2 Cl2)'
_chemical_formula_sum 'C35 H55 B Cl5 N4 P Ru S2'
_chemical_formula_weight 916.05
_chemical_name_systematic
;
?
;
_space_group_IT_number 14
_symmetry_cell_setting monoclinic
_symmetry_space_group_name_Hall '-P 2yn'
_symmetry_space_group_name_H-M 'P 1 21/n 1'
_atom_sites_solution_hydrogens geom
_atom_sites_solution_primary direct
_atom_sites_solution_secondary difmap
_audit_creation_method SHELXL-97
_cell_angle_alpha 90.00
_cell_angle_beta 92.859(4)
_cell_angle_gamma 90.00
_cell_formula_units_Z 4
_cell_length_a 9.892(3)
_cell_length_b 26.144(8)
_cell_length_c 16.446(5)
_cell_measurement_reflns_used 988
_cell_measurement_temperature 120(2)
_cell_measurement_theta_max 26.6
_cell_measurement_theta_min 2.56
_cell_volume 4248(2)
_computing_cell_refinement 'Bruker SAINT'
_computing_data_collection 'Bruker APEX2'
_computing_data_reduction 'Bruker SAINT'
_computing_structure_refinement 'SHELXL-97 (Sheldrick, 1997)'
_computing_structure_solution 'SHELXS-97 (Sheldrick, 1990)'
_diffrn_ambient_temperature 120(2)
_diffrn_measured_fraction_theta_full 0.959
_diffrn_measured_fraction_theta_max 0.959
_diffrn_measurement_device_type 'Bruker SMART APEX2 CCD diffractometer'
_diffrn_measurement_method 'fine-slice \w scans'
_diffrn_radiation_monochromator 'silicon 111'
_diffrn_radiation_source 'Daresbury SRS station 9.8'
_diffrn_radiation_type synchrotron
_diffrn_radiation_wavelength 0.68930
_diffrn_reflns_av_R_equivalents 0.0854
_diffrn_reflns_av_sigmaI/netI 0.1042
_diffrn_reflns_limit_h_max 12
_diffrn_reflns_limit_h_min -13
_diffrn_reflns_limit_k_max 34
_diffrn_reflns_limit_k_min -32
_diffrn_reflns_limit_l_max 21
_diffrn_reflns_limit_l_min -18
_diffrn_reflns_number 24062
_diffrn_reflns_theta_full 27.32
_diffrn_reflns_theta_max 27.32
_diffrn_reflns_theta_min 2.40
_exptl_absorpt_coefficient_mu 0.850
_exptl_absorpt_correction_T_max 1
_exptl_absorpt_correction_T_min 0.817
_exptl_absorpt_correction_type multi-scan
_exptl_absorpt_process_details 'Bruker SADABS'
_exptl_crystal_colour yellow
_exptl_crystal_density_diffrn 1.432
_exptl_crystal_density_method 'not measured'
_exptl_crystal_description needle
_exptl_crystal_F_000 1896
_exptl_crystal_size_max 0.1
_exptl_crystal_size_mid 0.03
_exptl_crystal_size_min 0.01
_refine_diff_density_max 0.749
_refine_diff_density_min -1.329
_refine_diff_density_rms 0.111
_refine_ls_extinction_method none
_refine_ls_goodness_of_fit_ref 0.948
_refine_ls_hydrogen_treatment mixed
_refine_ls_matrix_type full
_refine_ls_number_parameters 458
_refine_ls_number_reflns 10059
_refine_ls_number_restraints 2
_refine_ls_restrained_S_all 0.950
_refine_ls_R_factor_all 0.0913
_refine_ls_R_factor_gt 0.0536
_refine_ls_shift/su_max 0.001
_refine_ls_shift/su_mean 0.000
_refine_ls_structure_factor_coef Fsqd
_refine_ls_weighting_details 'calc w=1/[\s^2^(Fo^2^)+(0.0609P)^2^+0.0000P] where P=(Fo^2^+2Fc^2^)/3'
_refine_ls_weighting_scheme calc
_refine_ls_wR_factor_gt 0.1243
_refine_ls_wR_factor_ref 0.1352
_reflns_number_gt 6311
_reflns_number_total 10059
_reflns_threshold_expression >2sigma(I)
_cod_data_source_file b816036h.txt
_cod_data_source_block gro237
_cod_original_sg_symbol_H-M P21/n
_cod_database_code 7104158

loop_
_symmetry_equiv_pos_as_xyz
'x, y, z'
'-x+1/2, y+1/2, -z+1/2'
'-x, -y, -z'
'x-1/2, -y-1/2, z-1/2'

loop_
_atom_site_label
_atom_site_type_symbol
_atom_site_fract_x
_atom_site_fract_y
_atom_site_fract_z
_atom_site_U_iso_or_equiv
_atom_site_adp_type
_atom_site_occupancy
_atom_site_symmetry_multiplicity
_atom_site_calc_flag
_atom_site_refinement_flags
_atom_site_disorder_assembly
_atom_site_disorder_group
Ru1 Ru 0.43285(3) 0.217119(13) 0.91845(2) 0.02156(10) Uani 1 1 d . . .
S1 S 0.40339(10) 0.23878(4) 1.05731(6) 0.0241(2) Uani 1 1 d . . .
S2 S 0.40471(11) 0.19919(4) 0.77474(7) 0.0264(2) Uani 1 1 d . . .
N1 N 0.1477(4) 0.24977(14) 1.1136(2) 0.0276(8) Uani 1 1 d . . .
N2 N 0.1520(3) 0.24396(13) 0.9811(2) 0.0225(7) Uani 1 1 d . . .
N3 N 0.1521(3) 0.21963(14) 0.8261(2) 0.0252(7) Uani 1 1 d . . .
N4 N 0.1478(4) 0.18658(14) 0.7036(2) 0.0279(8) Uani 1 1 d . . .
P5 P 0.48653(10) 0.13482(4) 0.95341(7) 0.0228(2) Uani 1 1 d . . .
B1 B 0.2285(5) 0.24154(19) 0.9023(3) 0.0237(10) Uani 1 1 d . . .
Cl1A Cl 0.2803(19) 0.1147(3) 0.2818(5) 0.102(4) Uani 0.66(3) 1 d PD A 1
Cl1B Cl 0.194(2) 0.1068(3) 0.2621(6) 0.072(4) Uani 0.34(3) 1 d PD A 2
Cl2 Cl 0.1998(2) 0.07567(8) 0.43541(12) 0.0852(6) Uani 1 1 d . A .
Cl3 Cl 0.34801(19) 1.03118(7) 0.62927(14) 0.0832(6) Uani 1 1 d . . .
Cl4 Cl 0.08109(19) 1.00876(8) 0.68478(12) 0.0787(6) Uani 1 1 d . . .
Cl7 Cl 0.66457(10) 0.25555(4) 0.91292(6) 0.0272(2) Uani 1 1 d . . .
C1 C 0.5833(4) 0.12840(16) 1.0536(3) 0.0257(9) Uani 1 1 d . . .
H1 H 0.5220 0.1438 1.0934 0.031 Uiso 1 1 calc R . .
C2 C 0.6093(6) 0.07479(19) 1.0858(4) 0.0513(16) Uani 1 1 d . . .
H2A H 0.6780 0.0580 1.0531 0.062 Uiso 1 1 calc R . .
H2B H 0.5247 0.0546 1.0796 0.062 Uiso 1 1 calc R . .
C3 C 0.6584(5) 0.0751(2) 1.1747(3) 0.0441(13) Uani 1 1 d . . .
H3A H 0.5854 0.0881 1.2082 0.053 Uiso 1 1 calc R . .
H3B H 0.6797 0.0397 1.1923 0.053 Uiso 1 1 calc R . .
C4 C 0.7824(5) 0.10805(19) 1.1885(3) 0.0371(11) Uani 1 1 d . . .
H4A H 0.8597 0.0922 1.1619 0.045 Uiso 1 1 calc R . .
H4B H 0.8060 0.1105 1.2476 0.045 Uiso 1 1 calc R . .
C5 C 0.7568(7) 0.1611(2) 1.1539(4) 0.0645(19) Uani 1 1 d . . .
H5A H 0.8408 0.1816 1.1610 0.077 Uiso 1 1 calc R . .
H5B H 0.6861 0.1781 1.1848 0.077 Uiso 1 1 calc R . .
C6 C 0.7117(6) 0.1599(2) 1.0638(3) 0.0528(16) Uani 1 1 d . . .
H6A H 0.6946 0.1951 1.0438 0.063 Uiso 1 1 calc R . .
H6B H 0.7836 0.1446 1.0318 0.063 Uiso 1 1 calc R . .
C7 C 0.5731(4) 0.09948(16) 0.8722(3) 0.0275(10) Uani 1 1 d . . .
H7 H 0.5135 0.1042 0.8218 0.033 Uiso 1 1 calc R . .
C8 C 0.5884(5) 0.04158(17) 0.8817(3) 0.0420(13) Uani 1 1 d . . .
H8A H 0.6553 0.0340 0.9269 0.050 Uiso 1 1 calc R . .
H8B H 0.5006 0.0265 0.8955 0.050 Uiso 1 1 calc R . .
C9 C 0.6342(5) 0.01771(19) 0.8045(3) 0.0396(12) Uani 1 1 d . . .
H9A H 0.6462 -0.0195 0.8129 0.048 Uiso 1 1 calc R . .
H9B H 0.5634 0.0227 0.7605 0.048 Uiso 1 1 calc R . .
C10 C 0.7649(5) 0.04036(18) 0.7786(3) 0.0373(11) Uani 1 1 d . . .
H10A H 0.7864 0.0262 0.7249 0.045 Uiso 1 1 calc R . .
H10B H 0.8389 0.0307 0.8184 0.045 Uiso 1 1 calc R . .
C11 C 0.7568(6) 0.0982(2) 0.7729(4) 0.0535(16) Uani 1 1 d . . .
H11A H 0.6929 0.1078 0.7271 0.064 Uiso 1 1 calc R . .
H11B H 0.8470 0.1120 0.7611 0.064 Uiso 1 1 calc R . .
C12 C 0.7099(5) 0.12232(18) 0.8516(3) 0.0355(11) Uani 1 1 d . . .
H12A H 0.7776 0.1156 0.8967 0.043 Uiso 1 1 calc R . .
H12B H 0.7011 0.1598 0.8446 0.043 Uiso 1 1 calc R . .
C13 C 0.3377(4) 0.09282(17) 0.9689(3) 0.0262(9) Uani 1 1 d . . .
H13 H 0.3739 0.0581 0.9836 0.031 Uiso 1 1 calc R . .
C14 C 0.2517(4) 0.11037(18) 1.0393(3) 0.0303(10) Uani 1 1 d . . .
H14A H 0.3093 0.1116 1.0902 0.036 Uiso 1 1 calc R . .
H14B H 0.2176 0.1454 1.0279 0.036 Uiso 1 1 calc R . .
C15 C 0.1332(5) 0.07515(19) 1.0510(3) 0.0353(11) Uani 1 1 d . . .
H15A H 0.0787 0.0886 1.0951 0.042 Uiso 1 1 calc R . .
H15B H 0.1672 0.0409 1.0676 0.042 Uiso 1 1 calc R . .
C16 C 0.0436(5) 0.07030(19) 0.9726(3) 0.0386(12) Uani 1 1 d . . .
H16A H -0.0309 0.0459 0.9814 0.046 Uiso 1 1 calc R . .
H16B H 0.0030 0.1040 0.9585 0.046 Uiso 1 1 calc R . .
C17 C 0.1257(4) 0.05177(19) 0.9033(3) 0.0375(12) Uani 1 1 d . . .
H17A H 0.0670 0.0504 0.8527 0.045 Uiso 1 1 calc R . .
H17B H 0.1586 0.0167 0.9153 0.045 Uiso 1 1 calc R . .
C18 C 0.2459(4) 0.08648(18) 0.8900(3) 0.0314(10) Uani 1 1 d . . .
H18A H 0.2127 0.1205 0.8717 0.038 Uiso 1 1 calc R . .
H18B H 0.3000 0.0720 0.8465 0.038 Uiso 1 1 calc R . .
C19 C 0.2307(4) 0.20189(16) 0.7665(3) 0.0252(9) Uani 1 1 d . . .
C20 C 0.0166(4) 0.21429(17) 0.7983(3) 0.0281(9) Uani 1 1 d . . .
H20 H -0.0604 0.2234 0.8274 0.034 Uiso 1 1 calc R . .
C21 C 0.0144(5) 0.19398(18) 0.7231(3) 0.0329(10) Uani 1 1 d . . .
H21 H -0.0638 0.1862 0.6895 0.040 Uiso 1 1 calc R . .
C22 C 0.1915(5) 0.16510(19) 0.6268(3) 0.0341(11) Uani 1 1 d . . .
H22A H 0.1745 0.1900 0.5829 0.051 Uiso 1 1 calc R . .
H22B H 0.1408 0.1337 0.6142 0.051 Uiso 1 1 calc R . .
H22C H 0.2885 0.1573 0.6320 0.051 Uiso 1 1 calc R . .
C23 C 0.2310(4) 0.24487(15) 1.0501(2) 0.0224(9) Uani 1 1 d . . .
C24 C 0.0174(4) 0.24976(17) 1.0006(3) 0.0276(10) Uani 1 1 d . . .
H24 H -0.0589 0.2510 0.9632 0.033 Uiso 1 1 calc R . .
C25 C 0.0153(4) 0.25331(17) 1.0821(3) 0.0297(10) Uani 1 1 d . . .
H25 H -0.0629 0.2575 1.1127 0.036 Uiso 1 1 calc R . .
C26 C 0.1923(4) 0.24881(19) 1.2000(3) 0.0336(11) Uani 1 1 d . . .
H26A H 0.2805 0.2318 1.2063 0.050 Uiso 1 1 calc R . .
H26B H 0.1260 0.2301 1.2309 0.050 Uiso 1 1 calc R . .
H26C H 0.2003 0.2839 1.2206 0.050 Uiso 1 1 calc R . .
C27 C 0.3057(4) 0.29650(16) 0.8814(3) 0.0254(9) Uani 1 1 d . . .
H27A H 0.4048 0.2914 0.8883 0.030 Uiso 1 1 calc R . .
H27B H 0.2846 0.3053 0.8236 0.030 Uiso 1 1 calc R . .
C28 C 0.2663(4) 0.34117(17) 0.9339(3) 0.0275(10) Uani 1 1 d . . .
C29 C 0.1363(5) 0.36138(18) 0.9272(3) 0.0392(12) Uani 1 1 d . . .
H29 H 0.0730 0.3483 0.8871 0.047 Uiso 1 1 calc R . .
C30 C 0.0979(6) 0.4005(2) 0.9783(4) 0.0531(16) Uani 1 1 d . . .
H30 H 0.0081 0.4135 0.9731 0.064 Uiso 1 1 calc R . .
C31 C 0.1864(7) 0.4208(2) 1.0359(4) 0.0524(15) Uani 1 1 d . . .
H31 H 0.1590 0.4474 1.0707 0.063 Uiso 1 1 calc R . .
C32 C 0.3154(6) 0.4019(2) 1.0425(3) 0.0444(13) Uani 1 1 d . . .
H32 H 0.3785 0.4159 1.0818 0.053 Uiso 1 1 calc R . .
C33 C 0.3553(5) 0.36269(18) 0.9926(3) 0.0352(11) Uani 1 1 d . . .
H33 H 0.4454 0.3502 0.9985 0.042 Uiso 1 1 calc R . .
C34 C 0.2077(6) 0.9909(2) 0.6208(4) 0.0610(17) Uani 1 1 d . . .
H34A H 0.1706 0.9913 0.5637 0.073 Uiso 1 1 calc R . .
H34B H 0.2367 0.9555 0.6340 0.073 Uiso 1 1 calc R . .
C35 C 0.1438(7) 0.1142(2) 0.3539(4) 0.0631(18) Uani 1 1 d D . .
H35A H 0.1256 0.1494 0.3729 0.076 Uiso 1 1 calc R A 1
H35B H 0.0596 0.1002 0.3276 0.076 Uiso 1 1 calc R A 1
H100 H 0.283(4) 0.1892(14) 0.922(2) 0.010(9) Uiso 1 1 d . . .

loop_
_atom_site_aniso_label
_atom_site_aniso_U_11
_atom_site_aniso_U_22
_atom_site_aniso_U_33
_atom_site_aniso_U_23
_atom_site_aniso_U_13
_atom_site_aniso_U_12
Ru1 0.01509(16) 0.02873(17) 0.02124(17) 0.00034(15) 0.00461(12) -0.00026(14)
S1 0.0175(5) 0.0323(6) 0.0230(5) -0.0009(4) 0.0038(4) 0.0001(4)
S2 0.0189(5) 0.0381(6) 0.0228(6) 0.0000(5) 0.0057(4) -0.0008(4)
N1 0.023(2) 0.037(2) 0.0233(19) -0.0022(16) 0.0047(15) 0.0021(15)
N2 0.0172(18) 0.0286(19) 0.0223(18) -0.0006(15) 0.0068(14) 0.0003(14)
N3 0.0184(17) 0.035(2) 0.0221(18) 0.0022(16) 0.0025(14) -0.0001(15)
N4 0.030(2) 0.035(2) 0.0190(19) 0.0008(16) 0.0013(15) -0.0033(16)
P5 0.0148(5) 0.0283(6) 0.0258(6) -0.0005(5) 0.0052(4) -0.0016(4)
B1 0.018(2) 0.032(3) 0.021(2) 0.004(2) 0.0048(19) 0.0020(19)
Cl1A 0.160(10) 0.085(3) 0.063(3) -0.007(2) 0.032(4) 0.047(4)
Cl1B 0.099(10) 0.068(4) 0.049(4) -0.007(3) 0.014(5) 0.015(4)
Cl2 0.0769(13) 0.0985(15) 0.0796(14) 0.0259(11) -0.0022(10) 0.0154(10)
Cl3 0.0643(12) 0.0741(12) 0.1101(17) 0.0128(11) -0.0056(11) -0.0072(9)
Cl4 0.0763(13) 0.0921(13) 0.0696(12) 0.0034(10) 0.0221(10) 0.0303(10)
Cl7 0.0182(5) 0.0339(6) 0.0297(6) 0.0015(4) 0.0043(4) -0.0027(4)
C1 0.018(2) 0.028(2) 0.032(2) 0.0029(18) 0.0039(18) 0.0007(16)
C2 0.051(3) 0.032(3) 0.068(4) 0.011(3) -0.029(3) -0.004(2)
C3 0.036(3) 0.041(3) 0.054(4) 0.018(3) -0.007(3) -0.003(2)
C4 0.035(3) 0.048(3) 0.028(3) 0.004(2) -0.005(2) -0.002(2)
C5 0.081(5) 0.062(4) 0.046(4) 0.021(3) -0.031(3) -0.039(3)
C6 0.048(4) 0.068(4) 0.041(3) 0.015(3) -0.013(3) -0.032(3)
C7 0.021(2) 0.033(2) 0.029(2) -0.0017(19) 0.0042(18) -0.0037(17)
C8 0.042(3) 0.028(3) 0.059(4) -0.003(2) 0.032(3) -0.003(2)
C9 0.029(3) 0.036(3) 0.055(3) -0.013(2) 0.008(2) 0.000(2)
C10 0.034(3) 0.039(3) 0.041(3) -0.006(2) 0.012(2) 0.001(2)
C11 0.068(4) 0.040(3) 0.056(4) -0.002(3) 0.046(3) -0.002(3)
C12 0.031(3) 0.034(3) 0.043(3) -0.005(2) 0.018(2) -0.0074(19)
C13 0.021(2) 0.030(2) 0.027(2) 0.0015(18) 0.0046(18) -0.0040(17)
C14 0.022(2) 0.037(3) 0.032(3) -0.001(2) 0.0067(19) -0.0013(18)
C15 0.023(2) 0.040(3) 0.044(3) 0.009(2) 0.012(2) -0.0026(19)
C16 0.022(2) 0.038(3) 0.057(3) 0.007(2) 0.007(2) -0.0066(19)
C17 0.020(2) 0.038(3) 0.055(3) -0.006(2) 0.004(2) -0.0061(19)
C18 0.019(2) 0.042(3) 0.034(3) -0.002(2) 0.0014(19) -0.0063(18)
C19 0.025(2) 0.028(2) 0.022(2) 0.0033(17) 0.0017(18) -0.0045(16)
C20 0.017(2) 0.039(3) 0.028(2) 0.001(2) -0.0004(17) 0.0017(18)
C21 0.033(3) 0.039(3) 0.027(3) 0.004(2) 0.000(2) -0.007(2)
C22 0.035(3) 0.046(3) 0.021(2) -0.004(2) 0.005(2) -0.002(2)
C23 0.022(2) 0.025(2) 0.021(2) 0.0004(17) 0.0044(17) 0.0006(16)
C24 0.014(2) 0.040(3) 0.029(2) 0.000(2) 0.0040(17) -0.0009(17)
C25 0.018(2) 0.040(3) 0.031(2) 0.003(2) 0.0089(18) 0.0014(18)
C26 0.025(2) 0.051(3) 0.026(2) -0.002(2) 0.0102(19) 0.000(2)
C27 0.017(2) 0.037(3) 0.021(2) 0.0046(17) 0.0012(17) 0.0015(16)
C28 0.023(2) 0.032(2) 0.029(2) 0.0010(19) 0.0074(18) -0.0017(17)
C29 0.026(3) 0.036(3) 0.056(3) 0.005(2) 0.006(2) 0.003(2)
C30 0.042(3) 0.043(3) 0.076(4) 0.000(3) 0.024(3) 0.008(2)
C31 0.069(4) 0.039(3) 0.051(4) -0.008(3) 0.029(3) 0.004(3)
C32 0.060(4) 0.041(3) 0.032(3) 0.000(2) 0.005(3) -0.005(3)
C33 0.039(3) 0.036(3) 0.031(3) 0.002(2) 0.001(2) 0.002(2)
C34 0.071(4) 0.054(4) 0.060(4) -0.006(3) 0.026(3) -0.002(3)
C35 0.075(5) 0.047(4) 0.067(4) -0.010(3) -0.004(4) 0.007(3)

loop_
_atom_type_symbol
_atom_type_description
_atom_type_scat_dispersion_real
_atom_type_scat_dispersion_imag
_atom_type_scat_source
C C 0.0033 0.0016 'International Tables Vol C Tables 4.2.6.8 and 6.1.1.4'
H H 0.0000 0.0000 'International Tables Vol C Tables 4.2.6.8 and 6.1.1.4'
B B 0.0013 0.0007 'International Tables Vol C Tables 4.2.6.8 and 6.1.1.4'
N N 0.0061 0.0033 'International Tables Vol C Tables 4.2.6.8 and 6.1.1.4'
P P 0.1023 0.0942 'International Tables Vol C Tables 4.2.6.8 and 6.1.1.4'
S S 0.1246 0.1234 'International Tables Vol C Tables 4.2.6.8 and 6.1.1.4'
Cl Cl 0.1484 0.1585 'International Tables Vol C Tables 4.2.6.8 and 6.1.1.4'
Ru Ru -1.2594 0.8363 'International Tables Vol C Tables 4.2.6.8 and 6.1.1.4'

loop_
_geom_angle_atom_site_label_1
_geom_angle_atom_site_label_2
_geom_angle_atom_site_label_3
_geom_angle
_geom_angle_site_symmetry_1
_geom_angle_site_symmetry_3
_geom_angle_publ_flag
B1 Ru1 P5 121.52(14) . . ?
B1 Ru1 S1 83.55(13) . . ?
P5 Ru1 S1 91.18(4) . . ?
B1 Ru1 S2 82.70(13) . . ?
P5 Ru1 S2 94.46(4) . . ?
S1 Ru1 S2 166.13(4) . . ?
B1 Ru1 C27 41.58(16) . . ?
P5 Ru1 C27 163.10(10) . . ?
S1 Ru1 C27 87.26(10) . . ?
S2 Ru1 C27 83.67(10) . . ?
B1 Ru1 Cl7 137.80(14) . . ?
P5 Ru1 Cl7 100.67(4) . . ?
S1 Ru1 Cl7 95.46(4) . . ?
S2 Ru1 Cl7 95.93(4) . . ?
C27 Ru1 Cl7 96.24(10) . . ?
B1 Ru1 H100 44.6(12) . . ?
P5 Ru1 H100 76.9(12) . . ?
S1 Ru1 H100 85.2(13) . . ?
S2 Ru1 H100 83.8(13) . . ?
C27 Ru1 H100 86.2(12) . . ?
Cl7 Ru1 H100 177.5(12) . . ?
C23 S1 Ru1 97.15(14) . . ?
C19 S2 Ru1 97.80(15) . . ?
C23 N1 C25 108.3(4) . . ?
C23 N1 C26 125.1(4) . . ?
C25 N1 C26 126.6(3) . . ?
C23 N2 C24 108.9(3) . . ?
C23 N2 B1 115.0(3) . . ?
C24 N2 B1 135.8(4) . . ?
C19 N3 C20 107.6(4) . . ?
C19 N3 B1 115.9(3) . . ?
C20 N3 B1 136.5(3) . . ?
C19 N4 C21 109.4(4) . . ?
C19 N4 C22 125.4(4) . . ?
C21 N4 C22 125.2(4) . . ?
C13 P5 C7 101.52(19) . . ?
C13 P5 C1 101.52(19) . . ?
C7 P5 C1 110.6(2) . . ?
C13 P5 Ru1 114.48(15) . . ?
C7 P5 Ru1 113.29(15) . . ?
C1 P5 Ru1 114.13(14) . . ?
N2 B1 N3 117.4(3) . . ?
N2 B1 C27 112.8(4) . . ?
N3 B1 C27 111.3(3) . . ?
N2 B1 Ru1 114.4(3) . . ?
N3 B1 Ru1 114.5(3) . . ?
C27 B1 Ru1 80.9(2) . . ?
N2 B1 H100 92.2(14) . . ?
N3 B1 H100 89.7(14) . . ?
C27 B1 H100 131.9(14) . . ?
Ru1 B1 H100 51.0(13) . . ?
C2 C1 C6 109.7(4) . . ?
C2 C1 P5 117.5(3) . . ?
C6 C1 P5 116.0(3) . . ?
C2 C1 H1 103.9 . . ?
C6 C1 H1 103.9 . . ?
P5 C1 H1 103.9 . . ?
C1 C2 C3 111.9(4) . . ?
C1 C2 H2A 109.2 . . ?
C3 C2 H2A 109.2 . . ?
C1 C2 H2B 109.2 . . ?
C3 C2 H2B 109.2 . . ?
H2A C2 H2B 107.9 . . ?
C4 C3 C2 111.6(4) . . ?
C4 C3 H3A 109.3 . . ?
C2 C3 H3A 109.3 . . ?
C4 C3 H3B 109.3 . . ?
C2 C3 H3B 109.3 . . ?
H3A C3 H3B 108.0 . . ?
C3 C4 C5 110.3(4) . . ?
C3 C4 H4A 109.6 . . ?
C5 C4 H4A 109.6 . . ?
C3 C4 H4B 109.6 . . ?
C5 C4 H4B 109.6 . . ?
H4A C4 H4B 108.1 . . ?
C4 C5 C6 112.4(5) . . ?
C4 C5 H5A 109.1 . . ?
C6 C5 H5A 109.1 . . ?
C4 C5 H5B 109.1 . . ?
C6 C5 H5B 109.1 . . ?
H5A C5 H5B 107.9 . . ?
C1 C6 C5 108.8(4) . . ?
C1 C6 H6A 109.9 . . ?
C5 C6 H6A 109.9 . . ?
C1 C6 H6B 109.9 . . ?
C5 C6 H6B 109.9 . . ?
H6A C6 H6B 108.3 . . ?
C8 C7 C12 108.9(4) . . ?
C8 C7 P5 117.6(3) . . ?
C12 C7 P5 114.0(3) . . ?
C8 C7 H7 105.0 . . ?
C12 C7 H7 105.0 . . ?
P5 C7 H7 105.0 . . ?
C9 C8 C7 110.9(4) . . ?
C9 C8 H8A 109.5 . . ?
C7 C8 H8A 109.5 . . ?
C9 C8 H8B 109.5 . . ?
C7 C8 H8B 109.5 . . ?
H8A C8 H8B 108.0 . . ?
C10 C9 C8 112.0(4) . . ?
C10 C9 H9A 109.2 . . ?
C8 C9 H9A 109.2 . . ?
C10 C9 H9B 109.2 . . ?
C8 C9 H9B 109.2 . . ?
H9A C9 H9B 107.9 . . ?
C9 C10 C11 111.5(4) . . ?
C9 C10 H10A 109.3 . . ?
C11 C10 H10A 109.3 . . ?
C9 C10 H10B 109.3 . . ?
C11 C10 H10B 109.3 . . ?
H10A C10 H10B 108.0 . . ?
C10 C11 C12 112.0(4) . . ?
C10 C11 H11A 109.2 . . ?
C12 C11 H11A 109.2 . . ?
C10 C11 H11B 109.2 . . ?
C12 C11 H11B 109.2 . . ?
H11A C11 H11B 107.9 . . ?
C7 C12 C11 109.5(4) . . ?
C7 C12 H12A 109.8 . . ?
C11 C12 H12A 109.8 . . ?
C7 C12 H12B 109.8 . . ?
C11 C12 H12B 109.8 . . ?
H12A C12 H12B 108.2 . . ?
C14 C13 C18 109.7(4) . . ?
C14 C13 P5 113.4(3) . . ?
C18 C13 P5 112.4(3) . . ?
C14 C13 H13 107.0 . . ?
C18 C13 H13 107.0 . . ?
P5 C13 H13 107.0 . . ?
C15 C14 C13 112.1(4) . . ?
C15 C14 H14A 109.2 . . ?
C13 C14 H14A 109.2 . . ?
C15 C14 H14B 109.2 . . ?
C13 C14 H14B 109.2 . . ?
H14A C14 H14B 107.9 . . ?
C14 C15 C16 111.3(4) . . ?
C14 C15 H15A 109.4 . . ?
C16 C15 H15A 109.4 . . ?
C14 C15 H15B 109.4 . . ?
C16 C15 H15B 109.4 . . ?
H15A C15 H15B 108.0 . . ?
C17 C16 C15 110.5(4) . . ?
C17 C16 H16A 109.5 . . ?
C15 C16 H16A 109.5 . . ?
C17 C16 H16B 109.5 . . ?
C15 C16 H16B 109.5 . . ?
H16A C16 H16B 108.1 . . ?
C16 C17 C18 111.7(4) . . ?
C16 C17 H17A 109.3 . . ?
C18 C17 H17A 109.3 . . ?
C16 C17 H17B 109.3 . . ?
C18 C17 H17B 109.3 . . ?
H17A C17 H17B 107.9 . . ?
C17 C18 C13 111.9(4) . . ?
C17 C18 H18A 109.2 . . ?
C13 C18 H18A 109.2 . . ?
C17 C18 H18B 109.2 . . ?
C13 C18 H18B 109.2 . . ?
H18A C18 H18B 107.9 . . ?
N4 C19 N3 107.8(4) . . ?
N4 C19 S2 128.1(3) . . ?
N3 C19 S2 124.1(3) . . ?
C21 C20 N3 108.1(4) . . ?
C21 C20 H20 126.0 . . ?
N3 C20 H20 126.0 . . ?
C20 C21 N4 107.2(4) . . ?
C20 C21 H21 126.4 . . ?
N4 C21 H21 126.4 . . ?
N4 C22 H22A 109.5 . . ?
N4 C22 H22B 109.5 . . ?
H22A C22 H22B 109.5 . . ?
N4 C22 H22C 109.5 . . ?
H22A C22 H22C 109.5 . . ?
H22B C22 H22C 109.5 . . ?
N2 C23 N1 107.4(3) . . ?
N2 C23 S1 126.3(3) . . ?
N1 C23 S1 126.2(3) . . ?
C25 C24 N2 107.4(4) . . ?
C25 C24 H24 126.3 . . ?
N2 C24 H24 126.3 . . ?
C24 C25 N1 107.9(4) . . ?
C24 C25 H25 126.1 . . ?
N1 C25 H25 126.1 . . ?
N1 C26 H26A 109.5 . . ?
N1 C26 H26B 109.5 . . ?
H26A C26 H26B 109.5 . . ?
N1 C26 H26C 109.5 . . ?
H26A C26 H26C 109.5 . . ?
H26B C26 H26C 109.5 . . ?
C28 C27 B1 114.3(3) . . ?
C28 C27 Ru1 130.1(3) . . ?
B1 C27 Ru1 57.5(2) . . ?
C28 C27 H27A 108.7 . . ?
B1 C27 H27A 108.7 . . ?
Ru1 C27 H27A 51.2 . . ?
C28 C27 H27B 108.7 . . ?
B1 C27 H27B 108.7 . . ?
Ru1 C27 H27B 120.6 . . ?
H27A C27 H27B 107.6 . . ?
C29 C28 C33 116.9(4) . . ?
C29 C28 C27 120.7(4) . . ?
C33 C28 C27 122.3(4) . . ?
C28 C29 C30 120.8(5) . . ?
C28 C29 H29 119.6 . . ?
C30 C29 H29 119.6 . . ?
C31 C30 C29 121.4(5) . . ?
C31 C30 H30 119.3 . . ?
C29 C30 H30 119.3 . . ?
C30 C31 C32 118.6(5) . . ?
C30 C31 H31 120.7 . . ?
C32 C31 H31 120.7 . . ?
C31 C32 C33 120.9(5) . . ?
C31 C32 H32 119.6 . . ?
C33 C32 H32 119.6 . . ?
C32 C33 C28 121.4(5) . . ?
C32 C33 H33 119.3 . . ?
C28 C33 H33 119.3 . . ?
Cl4 C34 Cl3 112.6(3) . . ?
Cl4 C34 H34A 109.1 . . ?
Cl3 C34 H34A 109.1 . . ?
Cl4 C34 H34B 109.1 . . ?
Cl3 C34 H34B 109.1 . . ?
H34A C34 H34B 107.8 . . ?
Cl1B C35 Cl2 123.1(6) . . ?
Cl2 C35 Cl1A 106.4(5) . . ?
Cl1B C35 H35A 118.2 . . ?
Cl2 C35 H35A 110.4 . . ?
Cl1A C35 H35A 110.4 . . ?
Cl1B C35 H35B 80.7 . . ?
Cl2 C35 H35B 110.4 . . ?
Cl1A C35 H35B 110.4 . . ?
H35A C35 H35B 108.6 . . ?

loop_
_geom_bond_atom_site_label_1
_geom_bond_atom_site_label_2
_geom_bond_distance
_geom_bond_site_symmetry_2
_geom_bond_publ_flag
Ru1 B1 2.124(5) . ?
Ru1 P5 2.2829(13) . ?
Ru1 S1 2.3847(13) . ?
Ru1 S2 2.4119(13) . ?
Ru1 C27 2.487(4) . ?
Ru1 Cl7 2.5085(12) . ?
Ru1 H100 1.66(4) . ?
S1 C23 1.711(4) . ?
S2 C19 1.721(4) . ?
N1 C23 1.369(5) . ?
N1 C25 1.387(6) . ?
N1 C26 1.467(6) . ?
N2 C23 1.345(5) . ?
N2 C24 1.394(5) . ?
N2 B1 1.534(5) . ?
N3 C19 1.364(5) . ?
N3 C20 1.402(5) . ?
N3 B1 1.540(6) . ?
N4 C19 1.347(5) . ?
N4 C21 1.386(6) . ?
N4 C22 1.468(5) . ?
P5 C13 1.864(4) . ?
P5 C7 1.867(4) . ?
P5 C1 1.871(5) . ?
B1 C27 1.671(6) . ?
B1 H100 1.50(4) . ?
Cl1A C35 1.841(11) . ?
Cl1B C35 1.624(9) . ?
Cl2 C35 1.745(6) . ?
Cl3 C34 1.742(6) . ?
Cl4 C34 1.740(6) . ?
C1 C2 1.516(6) . ?
C1 C6 1.516(6) . ?
C1 H1 1.0000 . ?
C2 C3 1.518(7) . ?
C2 H2A 0.9900 . ?
C2 H2B 0.9900 . ?
C3 C4 1.507(7) . ?
C3 H3A 0.9900 . ?
C3 H3B 0.9900 . ?
C4 C5 1.516(7) . ?
C4 H4A 0.9900 . ?
C4 H4B 0.9900 . ?
C5 C6 1.527(7) . ?
C5 H5A 0.9900 . ?
C5 H5B 0.9900 . ?
C6 H6A 0.9900 . ?
C6 H6B 0.9900 . ?
C7 C8 1.529(6) . ?
C7 C12 1.532(6) . ?
C7 H7 1.0000 . ?
C8 C9 1.505(7) . ?
C8 H8A 0.9900 . ?
C8 H8B 0.9900 . ?
C9 C10 1.502(6) . ?
C9 H9A 0.9900 . ?
C9 H9B 0.9900 . ?
C10 C11 1.518(7) . ?
C10 H10A 0.9900 . ?
C10 H10B 0.9900 . ?
C11 C12 1.532(6) . ?
C11 H11A 0.9900 . ?
C11 H11B 0.9900 . ?
C12 H12A 0.9900 . ?
C12 H12B 0.9900 . ?
C13 C14 1.541(6) . ?
C13 C18 1.556(6) . ?
C13 H13 1.0000 . ?
C14 C15 1.510(6) . ?
C14 H14A 0.9900 . ?
C14 H14B 0.9900 . ?
C15 C16 1.533(7) . ?
C15 H15A 0.9900 . ?
C15 H15B 0.9900 . ?
C16 C17 1.513(7) . ?
C16 H16A 0.9900 . ?
C16 H16B 0.9900 . ?
C17 C18 1.520(6) . ?
C17 H17A 0.9900 . ?
C17 H17B 0.9900 . ?
C18 H18A 0.9900 . ?
C18 H18B 0.9900 . ?
C20 C21 1.345(6) . ?
C20 H20 0.9500 . ?
C21 H21 0.9500 . ?
C22 H22A 0.9800 . ?
C22 H22B 0.9800 . ?
C22 H22C 0.9800 . ?
C24 C25 1.345(6) . ?
C24 H24 0.9500 . ?
C25 H25 0.9500 . ?
C26 H26A 0.9800 . ?
C26 H26B 0.9800 . ?
C26 H26C 0.9800 . ?
C27 C28 1.515(6) . ?
C27 H27A 0.9900 . ?
C27 H27B 0.9900 . ?
C28 C29 1.389(6) . ?
C28 C33 1.392(6) . ?
C29 C30 1.389(7) . ?
C29 H29 0.9500 . ?
C30 C31 1.364(9) . ?
C30 H30 0.9500 . ?
C31 C32 1.368(8) . ?
C31 H31 0.9500 . ?
C32 C33 1.383(7) . ?
C32 H32 0.9500 . ?
C33 H33 0.9500 . ?
C34 H34A 0.9900 . ?
C34 H34B 0.9900 . ?
C35 H35A 0.9900 . ?
C35 H35B 0.9900 . ?

loop_
_geom_torsion_atom_site_label_1
_geom_torsion_atom_site_label_2
_geom_torsion_atom_site_label_3
_geom_torsion_atom_site_label_4
_geom_torsion
_geom_torsion_site_symmetry_1
_geom_torsion_site_symmetry_2
_geom_torsion_site_symmetry_3
_geom_torsion_site_symmetry_4
_geom_torsion_publ_flag
B1 Ru1 S1 C23 12.70(19) . . . . ?
P5 Ru1 S1 C23 -108.89(14) . . . . ?
S2 Ru1 S1 C23 5.2(2) . . . . ?
C27 Ru1 S1 C23 54.26(17) . . . . ?
Cl7 Ru1 S1 C23 150.27(14) . . . . ?
B1 Ru1 S2 C19 -15.6(2) . . . . ?
P5 Ru1 S2 C19 105.69(15) . . . . ?
S1 Ru1 S2 C19 -8.0(2) . . . . ?
C27 Ru1 S2 C19 -57.43(17) . . . . ?
Cl7 Ru1 S2 C19 -153.08(15) . . . . ?
B1 Ru1 P5 C13 -1.7(2) . . . . ?
S1 Ru1 P5 C13 81.49(16) . . . . ?
S2 Ru1 P5 C13 -85.83(16) . . . . ?
C27 Ru1 P5 C13 -3.0(4) . . . . ?
Cl7 Ru1 P5 C13 177.27(15) . . . . ?
B1 Ru1 P5 C7 114.1(2) . . . . ?
S1 Ru1 P5 C7 -162.73(16) . . . . ?
S2 Ru1 P5 C7 29.95(16) . . . . ?
C27 Ru1 P5 C7 112.8(4) . . . . ?
Cl7 Ru1 P5 C7 -66.94(16) . . . . ?
B1 Ru1 P5 C1 -118.0(2) . . . . ?
S1 Ru1 P5 C1 -34.89(15) . . . . ?
S2 Ru1 P5 C1 157.79(15) . . . . ?
C27 Ru1 P5 C1 -119.3(4) . . . . ?
Cl7 Ru1 P5 C1 60.89(15) . . . . ?
C23 N2 B1 N3 156.6(4) . . . . ?
C24 N2 B1 N3 -30.0(7) . . . . ?
C23 N2 B1 C27 -72.0(5) . . . . ?
C24 N2 B1 C27 101.5(5) . . . . ?
C23 N2 B1 Ru1 18.2(5) . . . . ?
C24 N2 B1 Ru1 -168.4(4) . . . . ?
C19 N3 B1 N2 -158.7(4) . . . . ?
C20 N3 B1 N2 24.5(7) . . . . ?
C19 N3 B1 C27 69.2(5) . . . . ?
C20 N3 B1 C27 -107.6(5) . . . . ?
C19 N3 B1 Ru1 -20.3(5) . . . . ?
C20 N3 B1 Ru1 162.8(4) . . . . ?
P5 Ru1 B1 N2 69.5(3) . . . . ?
S1 Ru1 B1 N2 -17.9(3) . . . . ?
S2 Ru1 B1 N2 160.3(3) . . . . ?
C27 Ru1 B1 N2 -111.0(4) . . . . ?
Cl7 Ru1 B1 N2 -108.9(3) . . . . ?
P5 Ru1 B1 N3 -70.1(3) . . . . ?
S1 Ru1 B1 N3 -157.5(3) . . . . ?
S2 Ru1 B1 N3 20.7(3) . . . . ?
C27 Ru1 B1 N3 109.4(4) . . . . ?
Cl7 Ru1 B1 N3 111.5(3) . . . . ?
P5 Ru1 B1 C27 -179.43(17) . . . . ?
S1 Ru1 B1 C27 93.1(2) . . . . ?
S2 Ru1 B1 C27 -88.7(2) . . . . ?
Cl7 Ru1 B1 C27 2.1(3) . . . . ?
C13 P5 C1 C2 49.6(4) . . . . ?
C7 P5 C1 C2 -57.5(4) . . . . ?
Ru1 P5 C1 C2 173.3(3) . . . . ?
C13 P5 C1 C6 -177.8(4) . . . . ?
C7 P5 C1 C6 75.0(4) . . . . ?
Ru1 P5 C1 C6 -54.1(4) . . . . ?
C6 C1 C2 C3 58.1(6) . . . . ?
P5 C1 C2 C3 -166.6(4) . . . . ?
C1 C2 C3 C4 -55.4(6) . . . . ?
C2 C3 C4 C5 53.1(6) . . . . ?
C3 C4 C5 C6 -55.9(7) . . . . ?
C2 C1 C6 C5 -58.5(7) . . . . ?
P5 C1 C6 C5 165.4(4) . . . . ?
C4 C5 C6 C1 58.7(7) . . . . ?
C13 P5 C7 C8 -44.9(4) . . . . ?
C1 P5 C7 C8 62.2(4) . . . . ?
Ru1 P5 C7 C8 -168.1(3) . . . . ?
C13 P5 C7 C12 -174.2(4) . . . . ?
C1 P5 C7 C12 -67.1(4) . . . . ?
Ru1 P5 C7 C12 62.5(4) . . . . ?
C12 C7 C8 C9 -59.6(6) . . . . ?
P5 C7 C8 C9 168.7(3) . . . . ?
C7 C8 C9 C10 57.1(6) . . . . ?
C8 C9 C10 C11 -53.3(6) . . . . ?
C9 C10 C11 C12 53.3(7) . . . . ?
C8 C7 C12 C11 58.8(6) . . . . ?
P5 C7 C12 C11 -167.6(4) . . . . ?
C10 C11 C12 C7 -56.4(6) . . . . ?
C7 P5 C13 C14 175.1(3) . . . . ?
C1 P5 C13 C14 61.0(4) . . . . ?
Ru1 P5 C13 C14 -62.4(3) . . . . ?
C7 P5 C13 C18 -59.8(4) . . . . ?
C1 P5 C13 C18 -173.9(3) . . . . ?
Ru1 P5 C13 C18 62.7(3) . . . . ?
C18 C13 C14 C15 54.3(5) . . . . ?
P5 C13 C14 C15 -179.2(3) . . . . ?
C13 C14 C15 C16 -56.7(5) . . . . ?
C14 C15 C16 C17 56.8(5) . . . . ?
C15 C16 C17 C18 -56.3(5) . . . . ?
C16 C17 C18 C13 55.5(5) . . . . ?
C14 C13 C18 C17 -53.4(5) . . . . ?
P5 C13 C18 C17 179.5(3) . . . . ?
C21 N4 C19 N3 -0.6(5) . . . . ?
C22 N4 C19 N3 179.8(4) . . . . ?
C21 N4 C19 S2 178.0(3) . . . . ?
C22 N4 C19 S2 -1.7(6) . . . . ?
C20 N3 C19 N4 0.6(5) . . . . ?
B1 N3 C19 N4 -177.2(3) . . . . ?
C20 N3 C19 S2 -178.1(3) . . . . ?
B1 N3 C19 S2 4.2(5) . . . . ?
Ru1 S2 C19 N4 -167.5(4) . . . . ?
Ru1 S2 C19 N3 10.9(4) . . . . ?
C19 N3 C20 C21 -0.3(5) . . . . ?
B1 N3 C20 C21 176.7(5) . . . . ?
N3 C20 C21 N4 0.0(5) . . . . ?
C19 N4 C21 C20 0.4(5) . . . . ?
C22 N4 C21 C20 -180.0(4) . . . . ?
C24 N2 C23 N1 1.6(5) . . . . ?
B1 N2 C23 N1 176.8(3) . . . . ?
C24 N2 C23 S1 179.6(3) . . . . ?
B1 N2 C23 S1 -5.2(5) . . . . ?
C25 N1 C23 N2 -1.6(5) . . . . ?
C26 N1 C23 N2 175.6(4) . . . . ?
C25 N1 C23 S1 -179.6(3) . . . . ?
C26 N1 C23 S1 -2.3(6) . . . . ?
Ru1 S1 C23 N2 -8.0(4) . . . . ?
Ru1 S1 C23 N1 169.5(3) . . . . ?
C23 N2 C24 C25 -1.0(5) . . . . ?
B1 N2 C24 C25 -174.8(4) . . . . ?
N2 C24 C25 N1 0.0(5) . . . . ?
C23 N1 C25 C24 1.0(5) . . . . ?
C26 N1 C25 C24 -176.2(4) . . . . ?
N2 B1 C27 C28 -10.7(5) . . . . ?
N3 B1 C27 C28 123.7(4) . . . . ?
Ru1 B1 C27 C28 -123.4(3) . . . . ?
N2 B1 C27 Ru1 112.7(4) . . . . ?
N3 B1 C27 Ru1 -112.9(3) . . . . ?
B1 Ru1 C27 C28 95.8(4) . . . . ?
P5 Ru1 C27 C28 97.5(5) . . . . ?
S1 Ru1 C27 C28 12.5(3) . . . . ?
S2 Ru1 C27 C28 -178.0(4) . . . . ?
Cl7 Ru1 C27 C28 -82.7(4) . . . . ?
P5 Ru1 C27 B1 1.7(5) . . . . ?
S1 Ru1 C27 B1 -83.4(2) . . . . ?
S2 Ru1 C27 B1 86.1(2) . . . . ?
Cl7 Ru1 C27 B1 -178.6(2) . . . . ?
B1 C27 C28 C29 -67.7(5) . . . . ?
Ru1 C27 C28 C29 -134.7(4) . . . . ?
B1 C27 C28 C33 110.1(5) . . . . ?
Ru1 C27 C28 C33 43.1(6) . . . . ?
C33 C28 C29 C30 -1.4(7) . . . . ?
C27 C28 C29 C30 176.5(5) . . . . ?
C28 C29 C30 C31 0.8(8) . . . . ?
C29 C30 C31 C32 0.3(9) . . . . ?
C30 C31 C32 C33 -0.8(8) . . . . ?
C31 C32 C33 C28 0.2(8) . . . . ?
C29 C28 C33 C32 0.8(7) . . . . ?
C27 C28 C33 C32 -177.0(4) . . . . ?
